data_4338451
loop_
_publ_author_name
'Taniyama, Nobuhiro'
'Ohki, Yasuhiro'
'Tatsumi, Kazuyuki'

_publ_section_title
;
 Synthesis of V/Fe/S Clusters Using Vanadium(III) Thiolate Complexes
 Bearing a Phenoxide-Based Tridentate Ligand.
;
_journal_issue 11
_journal_name_full 'Inorganic chemistry'
_journal_page_first 5438
_journal_page_last 5446
_journal_paper_doi 10.1021/ic4030603
_journal_volume 53
_journal_year 2014
_chemical_formula_moiety 'C51 H72 N O2 P S V'
_chemical_formula_sum 'C51 H72 N O2 P S V'
_chemical_formula_weight 845.11
_space_group_IT_number 2
_symmetry_cell_setting triclinic
_symmetry_Int_Tables_number 2
_symmetry_space_group_name_Hall '-P 1'
_symmetry_space_group_name_H-M 'P -1'
_atom_sites_solution_hydrogens geom
_atom_sites_solution_primary direct
_atom_sites_solution_secondary difmap
_cell_angle_alpha 91.954(3)
_cell_angle_beta 103.666(3)
_cell_angle_gamma 97.180(3)
_cell_formula_units_Z 2
_cell_length_a 12.868(3)
_cell_length_b 13.695(3)
_cell_length_c 14.623(3)
_cell_measurement_reflns_used 6531
_cell_measurement_temperature 273
_cell_measurement_theta_max 27.48
_cell_measurement_theta_min 3.78
_cell_volume 2479.0(9)
_computing_cell_refinement 'CrystalClear-SM Expert 2.0 r4'
_computing_data_collection 'CrystalClear-SM Expert 2.0 r4 (Rigaku, 2009)'
_computing_data_reduction 'CrystalClear-SM Expert 2.0 r4'
_computing_molecular_graphics 'CrystalStructure 4.0'
_computing_publication_material 'CrystalStructure 4.0 (Rigaku, 2010)'
_computing_structure_refinement 'SHELXL97 (Sheldrick, 2008)'
_computing_structure_solution 'SIR92 (Altomare, et al., 1994)'
_diffrn_ambient_temperature 273
_diffrn_detector_area_resol_mean 29.257
_diffrn_measured_fraction_theta_full 0.991
_diffrn_measured_fraction_theta_max 0.991
_diffrn_measurement_device_type 'Rigaku Saturn70'
_diffrn_measurement_method \w
_diffrn_radiation_type 'Mo K\a'
_diffrn_radiation_wavelength 0.71070
_diffrn_reflns_av_R_equivalents 0.0721
_diffrn_reflns_limit_h_max 16
_diffrn_reflns_limit_h_min -16
_diffrn_reflns_limit_k_max 17
_diffrn_reflns_limit_k_min -17
_diffrn_reflns_limit_l_max 18
_diffrn_reflns_limit_l_min -18
_diffrn_reflns_number 30009
_diffrn_reflns_theta_full 27.47
_diffrn_reflns_theta_max 27.47
_diffrn_standards_number 0
_exptl_absorpt_coefficient_mu 0.311
_exptl_absorpt_correction_T_max 0.997
_exptl_absorpt_correction_T_min 0.926
_exptl_absorpt_correction_type multi-scan
_exptl_absorpt_process_details 'REQAB (Rigaku, 1998)'
_exptl_crystal_colour orange
_exptl_crystal_density_diffrn 1.132
_exptl_crystal_density_method 'not measured'
_exptl_crystal_description plate
_exptl_crystal_F_000 910.00
_exptl_crystal_size_max 0.100
_exptl_crystal_size_mid 0.050
_exptl_crystal_size_min 0.010
_refine_diff_density_max 1.270
_refine_diff_density_min -0.560
_refine_ls_extinction_method none
_refine_ls_goodness_of_fit_ref 1.066
_refine_ls_hydrogen_treatment constr
_refine_ls_number_parameters 527
_refine_ls_number_reflns 11253
_refine_ls_number_restraints 0
_refine_ls_R_factor_gt 0.0591
_refine_ls_shift/su_max 0.001
_refine_ls_structure_factor_coef Fsqd
_refine_ls_weighting_details 'w = 1/[\s^2^(Fo^2^)+(0.0801P)^2^+1.0579P] where P=(Fo^2^+2Fc^2^)/3'
_refine_ls_weighting_scheme calc
_refine_ls_wR_factor_ref 0.1691
_reflns_number_gt 8451
_reflns_number_total 11253
_reflns_threshold_expression F^2^>2.0\s(F^2^)
_cod_data_source_file ic4030603_si_002.cif
_cod_data_source_block (OPO)V(STip)(HNMe2)
_cod_depositor_comments 'Adding full bibliography for 4338450--4338455.cif.'
_cod_original_cell_volume 2478.9(8)
_cod_database_code 4338451

loop_
_symmetry_equiv_pos_site_id
_symmetry_equiv_pos_as_xyz
1 +X,+Y,+Z
2 -X,-Y,-Z

loop_
_atom_site_label
_atom_site_type_symbol
_atom_site_fract_x
_atom_site_fract_y
_atom_site_fract_z
_atom_site_U_iso_or_equiv
_atom_site_adp_type
_atom_site_occupancy
_atom_site_symmetry_multiplicity
_atom_site_calc_flag
_atom_site_refinement_flags
V1 V 0.65640(3) 0.39237(3) 0.29683(3) 0.02260(12) Uani 1.0 2 d .
S1 S 0.47387(5) 0.34398(5) 0.26052(5) 0.03163(16) Uani 1.0 2 d .
P1 P 0.75067(5) 0.24524(4) 0.31309(4) 0.02215(14) Uani 1.0 2 d .
O1 O 0.74282(13) 0.41920(12) 0.42024(11) 0.0272(4) Uani 1.0 2 d .
O2 O 0.72830(13) 0.41067(12) 0.19947(11) 0.0263(4) Uani 1.0 2 d .
N1 N 0.62998(19) 0.54610(16) 0.29541(16) 0.0324(5) Uani 1.0 2 d .
C1 C 0.81169(18) 0.36371(17) 0.47234(15) 0.0232(5) Uani 1.0 2 d .
C2 C 0.86757(18) 0.39558(17) 0.56650(16) 0.0241(5) Uani 1.0 2 d .
C3 C 0.9369(2) 0.33400(19) 0.61475(16) 0.0282(6) Uani 1.0 2 d .
C4 C 0.9561(2) 0.24481(18) 0.57758(16) 0.0282(6) Uani 1.0 2 d .
C5 C 0.90071(19) 0.21540(18) 0.48500(16) 0.0261(5) Uani 1.0 2 d .
C6 C 0.82944(18) 0.27383(17) 0.43291(15) 0.0234(5) Uani 1.0 2 d .
C7 C 0.8508(2) 0.49251(19) 0.61343(17) 0.0294(6) Uani 1.0 2 d .
C8 C 0.8780(3) 0.58001(19) 0.55656(19) 0.0385(7) Uani 1.0 2 d .
C9 C 0.7339(3) 0.4847(3) 0.6226(2) 0.0396(7) Uani 1.0 2 d .
C10 C 0.9245(3) 0.5122(3) 0.71335(19) 0.0427(7) Uani 1.0 2 d .
C11 C 1.0380(3) 0.1870(3) 0.63764(19) 0.0401(7) Uani 1.0 2 d .
C12 C 1.0599(4) 0.1002(4) 0.5868(3) 0.0822(15) Uani 1.0 2 d .
C13 C 1.1504(3) 0.2562(3) 0.6685(3) 0.0630(10) Uani 1.0 2 d .
C14 C 1.0105(4) 0.1659(4) 0.7292(3) 0.0791(13) Uani 1.0 2 d .
C15 C 0.71335(19) 0.11207(18) 0.29898(17) 0.0282(6) Uani 1.0 2 d .
C16 C 0.7209(3) 0.0551(2) 0.2208(2) 0.0378(7) Uani 1.0 2 d .
C17 C 0.6826(3) -0.0452(3) 0.2104(3) 0.0554(10) Uani 1.0 2 d .
C18 C 0.6348(3) -0.0878(3) 0.2750(4) 0.0621(11) Uani 1.0 2 d .
C19 C 0.6258(3) -0.0333(3) 0.3523(3) 0.0589(10) Uani 1.0 2 d .
C20 C 0.6661(3) 0.0669(2) 0.3654(3) 0.0413(7) Uani 1.0 2 d .
C21 C 0.79777(18) 0.35438(17) 0.17397(16) 0.0232(5) Uani 1.0 2 d .
C22 C 0.83854(18) 0.37361(17) 0.09378(16) 0.0242(5) Uani 1.0 2 d .
C23 C 0.91770(19) 0.31814(17) 0.07815(16) 0.0257(5) Uani 1.0 2 d .
C24 C 0.95774(19) 0.24519(17) 0.13602(16) 0.0255(5) Uani 1.0 2 d .
C25 C 0.91141(19) 0.22489(17) 0.21112(16) 0.0255(5) Uani 1.0 2 d .
C26 C 0.83083(18) 0.27658(17) 0.22915(15) 0.0231(5) Uani 1.0 2 d .
C27 C 0.7963(2) 0.45201(18) 0.02739(17) 0.0278(5) Uani 1.0 2 d .
C28 C 0.8305(3) 0.55427(19) 0.0793(2) 0.0358(6) Uani 1.0 2 d .
C29 C 0.6724(2) 0.4315(3) -0.00713(19) 0.0376(7) Uani 1.0 2 d .
C30 C 0.8400(3) 0.4524(2) -0.06152(19) 0.0376(7) Uani 1.0 2 d .
C31 C 1.0503(2) 0.19184(19) 0.11890(19) 0.0332(6) Uani 1.0 2 d .
C32 C 1.0516(3) 0.1829(4) 0.0155(3) 0.0641(11) Uani 1.0 2 d .
C33 C 1.1582(3) 0.2549(4) 0.1679(3) 0.0726(12) Uani 1.0 2 d .
C34 C 1.0589(5) 0.0950(4) 0.1683(5) 0.0556(15) Uani 0.7000 2 d .
C35 C 0.43889(18) 0.21323(18) 0.24346(17) 0.0270(5) Uani 1.0 2 d .
C36 C 0.44754(19) 0.16260(18) 0.16031(17) 0.0266(5) Uani 1.0 2 d .
C37 C 0.4156(2) 0.06190(19) 0.14898(17) 0.0297(6) Uani 1.0 2 d .
C38 C 0.3756(2) 0.00828(19) 0.21546(18) 0.0315(6) Uani 1.0 2 d .
C39 C 0.3660(2) 0.0600(2) 0.29516(18) 0.0339(6) Uani 1.0 2 d .
C40 C 0.3969(2) 0.1619(2) 0.31083(17) 0.0306(6) Uani 1.0 2 d .
C41 C 0.4863(3) 0.2171(2) 0.08329(18) 0.0332(6) Uani 1.0 2 d .
C42 C 0.3946(3) 0.2649(3) 0.0235(2) 0.0502(8) Uani 1.0 2 d .
C43 C 0.5340(3) 0.1543(3) 0.0202(2) 0.0436(7) Uani 1.0 2 d .
C44 C 0.3428(3) -0.1028(2) 0.1958(2) 0.0404(7) Uani 1.0 2 d .
C45 C 0.2394(3) -0.1245(3) 0.1177(3) 0.0567(9) Uani 1.0 2 d .
C46 C 0.3291(3) -0.1587(3) 0.2815(3) 0.0607(10) Uani 1.0 2 d .
C47 C 0.3878(3) 0.2143(3) 0.40135(19) 0.0393(7) Uani 1.0 2 d .
C48 C 0.4931(3) 0.2135(3) 0.4775(2) 0.0512(8) Uani 1.0 2 d .
C49 C 0.2903(3) 0.1733(3) 0.4368(3) 0.0570(9) Uani 1.0 2 d .
C50 C 0.5769(3) 0.5785(3) 0.2032(3) 0.0549(9) Uani 1.0 2 d .
C51 C 0.5793(3) 0.5799(3) 0.3683(3) 0.0532(9) Uani 1.0 2 d .
C34A C 0.9998(12) 0.0721(10) 0.1179(11) 0.055(4) Uani 0.3000 2 d .
H1 H 0.6953 0.5810 0.3083 0.0490 Uiso 1.0 2 calc R
H3 H 0.9734 0.3539 0.6767 0.0339 Uiso 1.0 2 calc R
H5 H 0.9112 0.1563 0.4575 0.0314 Uiso 1.0 2 calc R
H8A H 0.8321 0.5708 0.4939 0.0462 Uiso 1.0 2 calc R
H8B H 0.9521 0.5842 0.5534 0.0462 Uiso 1.0 2 calc R
H8C H 0.8669 0.6398 0.5868 0.0462 Uiso 1.0 2 calc R
H9A H 0.6857 0.4614 0.5630 0.0476 Uiso 1.0 2 calc R
H9B H 0.7191 0.5485 0.6411 0.0476 Uiso 1.0 2 calc R
H9C H 0.7236 0.4394 0.6694 0.0476 Uiso 1.0 2 calc R
H10A H 0.9986 0.5169 0.7101 0.0513 Uiso 1.0 2 calc R
H10B H 0.9087 0.4591 0.7513 0.0513 Uiso 1.0 2 calc R
H10C H 0.9122 0.5730 0.7410 0.0513 Uiso 1.0 2 calc R
H12A H 0.9968 0.0515 0.5722 0.0986 Uiso 1.0 2 calc R
H12B H 1.1190 0.0729 0.6256 0.0986 Uiso 1.0 2 calc R
H12C H 1.0781 0.1195 0.5294 0.0986 Uiso 1.0 2 calc R
H13A H 1.1750 0.2740 0.6135 0.0756 Uiso 1.0 2 calc R
H13B H 1.2024 0.2218 0.7084 0.0756 Uiso 1.0 2 calc R
H13C H 1.1419 0.3148 0.7025 0.0756 Uiso 1.0 2 calc R
H14A H 1.0688 0.1391 0.7696 0.0949 Uiso 1.0 2 calc R
H14B H 0.9460 0.1192 0.7180 0.0949 Uiso 1.0 2 calc R
H14C H 0.9990 0.2259 0.7589 0.0949 Uiso 1.0 2 calc R
H16 H 0.7516 0.0843 0.1751 0.0454 Uiso 1.0 2 calc R
H17 H 0.6899 -0.0832 0.1589 0.0664 Uiso 1.0 2 calc R
H18 H 0.6078 -0.1546 0.2668 0.0745 Uiso 1.0 2 calc R
H19 H 0.5927 -0.0631 0.3962 0.0707 Uiso 1.0 2 calc R
H20 H 0.6613 0.1034 0.4186 0.0495 Uiso 1.0 2 calc R
H23 H 0.9456 0.3306 0.0259 0.0308 Uiso 1.0 2 calc R
H25 H 0.9346 0.1758 0.2502 0.0306 Uiso 1.0 2 calc R
H28A H 0.9079 0.5670 0.0990 0.0429 Uiso 1.0 2 calc R
H28B H 0.8008 0.5565 0.1336 0.0429 Uiso 1.0 2 calc R
H28C H 0.8043 0.6034 0.0379 0.0429 Uiso 1.0 2 calc R
H29A H 0.6407 0.4327 0.0461 0.0451 Uiso 1.0 2 calc R
H29B H 0.6519 0.3679 -0.0407 0.0451 Uiso 1.0 2 calc R
H29C H 0.6473 0.4813 -0.0483 0.0451 Uiso 1.0 2 calc R
H30A H 0.9167 0.4721 -0.0443 0.0452 Uiso 1.0 2 calc R
H30B H 0.8063 0.4979 -0.1035 0.0452 Uiso 1.0 2 calc R
H30C H 0.8244 0.3874 -0.0924 0.0452 Uiso 1.0 2 calc R
H32A H 0.9879 0.1410 -0.0190 0.0769 Uiso 1.0 2 calc R
H32B H 1.1145 0.1549 0.0091 0.0769 Uiso 1.0 2 calc R
H32C H 1.0532 0.2471 -0.0090 0.0769 Uiso 1.0 2 calc R
H33A H 1.2170 0.2235 0.1564 0.0871 Uiso 1.0 2 calc R
H33B H 1.1641 0.2614 0.2346 0.0871 Uiso 1.0 2 calc R
H33C H 1.1609 0.3190 0.1434 0.0871 Uiso 1.0 2 calc R
H37 H 0.4211 0.0283 0.0943 0.0356 Uiso 1.0 2 calc R
H39 H 0.3381 0.0259 0.3399 0.0407 Uiso 1.0 2 calc R
H41 H 0.5432 0.2703 0.1143 0.0398 Uiso 1.0 2 calc R
H42A H 0.3702 0.3100 0.0630 0.0602 Uiso 1.0 2 calc R
H42B H 0.3359 0.2148 -0.0056 0.0602 Uiso 1.0 2 calc R
H42C H 0.4200 0.3001 -0.0244 0.0602 Uiso 1.0 2 calc R
H43A H 0.4803 0.1010 -0.0110 0.0523 Uiso 1.0 2 calc R
H43B H 0.5947 0.1281 0.0579 0.0523 Uiso 1.0 2 calc R
H43C H 0.5571 0.1941 -0.0260 0.0523 Uiso 1.0 2 calc R
H44 H 0.4001 -0.1288 0.1726 0.0485 Uiso 1.0 2 calc R
H45A H 0.2506 -0.0954 0.0614 0.0681 Uiso 1.0 2 calc R
H45B H 0.1822 -0.0973 0.1371 0.0681 Uiso 1.0 2 calc R
H45C H 0.2202 -0.1946 0.1054 0.0681 Uiso 1.0 2 calc R
H46A H 0.2741 -0.1342 0.3066 0.0729 Uiso 1.0 2 calc R
H46B H 0.3961 -0.1493 0.3288 0.0729 Uiso 1.0 2 calc R
H46C H 0.3086 -0.2277 0.2632 0.0729 Uiso 1.0 2 calc R
H47 H 0.3811 0.2833 0.3885 0.0472 Uiso 1.0 2 calc R
H48A H 0.5527 0.2458 0.4560 0.0614 Uiso 1.0 2 calc R
H48B H 0.5040 0.1465 0.4894 0.0614 Uiso 1.0 2 calc R
H48C H 0.4883 0.2475 0.5345 0.0614 Uiso 1.0 2 calc R
H49A H 0.2940 0.1054 0.4496 0.0684 Uiso 1.0 2 calc R
H49B H 0.2254 0.1782 0.3896 0.0684 Uiso 1.0 2 calc R
H49C H 0.2897 0.2104 0.4936 0.0684 Uiso 1.0 2 calc R
H50A H 0.5824 0.6491 0.2064 0.0659 Uiso 1.0 2 calc R
H50B H 0.5022 0.5505 0.1869 0.0659 Uiso 1.0 2 calc R
H50C H 0.6115 0.5569 0.1562 0.0659 Uiso 1.0 2 calc R
H51A H 0.5046 0.5520 0.3534 0.0638 Uiso 1.0 2 calc R
H51B H 0.5848 0.6506 0.3708 0.0638 Uiso 1.0 2 calc R
H51C H 0.6153 0.5595 0.4283 0.0638 Uiso 1.0 2 calc R

loop_
_atom_site_aniso_label
_atom_site_aniso_U_11
_atom_site_aniso_U_22
_atom_site_aniso_U_33
_atom_site_aniso_U_12
_atom_site_aniso_U_13
_atom_site_aniso_U_23
V1 0.0207(2) 0.0253(3) 0.0211(2) 0.00613(16) 0.00233(15) 0.00021(16)
S1 0.0228(3) 0.0321(4) 0.0385(4) 0.0050(3) 0.0051(3) -0.0053(3)
P1 0.0232(3) 0.0230(3) 0.0197(3) 0.0047(3) 0.0032(3) 0.0019(3)
O1 0.0275(9) 0.0285(9) 0.0236(8) 0.0100(7) -0.0010(7) 0.0006(7)
O2 0.0259(9) 0.0273(9) 0.0277(9) 0.0094(7) 0.0070(7) 0.0051(7)
N1 0.0297(12) 0.0274(11) 0.0384(12) 0.0084(10) 0.0028(10) 0.0018(10)
C1 0.0204(11) 0.0283(12) 0.0210(11) 0.0051(10) 0.0041(9) 0.0039(10)
C2 0.0229(11) 0.0286(12) 0.0211(11) 0.0053(10) 0.0051(9) 0.0020(10)
C3 0.0287(13) 0.0377(14) 0.0182(11) 0.0087(11) 0.0035(10) 0.0014(10)
C4 0.0304(13) 0.0332(13) 0.0229(12) 0.0112(11) 0.0059(10) 0.0063(10)
C5 0.0289(12) 0.0266(12) 0.0249(12) 0.0084(10) 0.0079(10) 0.0028(10)
C6 0.0231(11) 0.0277(12) 0.0193(11) 0.0039(10) 0.0046(9) 0.0023(9)
C7 0.0323(13) 0.0319(13) 0.0236(12) 0.0088(11) 0.0043(10) -0.0023(10)
C8 0.0448(16) 0.0312(14) 0.0347(14) 0.0021(12) 0.0029(12) -0.0040(12)
C9 0.0404(16) 0.0439(16) 0.0393(15) 0.0138(13) 0.0156(13) -0.0029(13)
C10 0.0544(18) 0.0413(16) 0.0285(14) 0.0143(14) -0.0004(13) -0.0084(12)
C11 0.0429(16) 0.0502(17) 0.0303(14) 0.0239(14) 0.0049(12) 0.0113(13)
C12 0.094(3) 0.088(3) 0.055(3) 0.061(3) -0.024(2) -0.014(2)
C13 0.052(2) 0.059(3) 0.071(3) 0.0162(17) -0.0052(18) 0.0024(19)
C14 0.105(4) 0.098(4) 0.050(3) 0.057(3) 0.021(3) 0.037(3)
C15 0.0227(12) 0.0261(12) 0.0325(13) 0.0063(10) -0.0018(10) 0.0042(10)
C16 0.0341(14) 0.0317(14) 0.0422(15) 0.0056(12) -0.0011(12) -0.0053(12)
C17 0.0387(17) 0.0341(17) 0.080(3) 0.0077(14) -0.0099(17) -0.0161(17)
C18 0.0327(16) 0.0271(16) 0.110(4) 0.0041(13) -0.0159(19) 0.0090(19)
C19 0.0383(17) 0.0456(19) 0.088(3) -0.0008(15) 0.0048(18) 0.034(2)
C20 0.0350(15) 0.0374(15) 0.0507(17) 0.0043(13) 0.0072(13) 0.0178(14)
C21 0.0205(11) 0.0253(12) 0.0225(11) 0.0035(9) 0.0028(9) -0.0001(9)
C22 0.0233(11) 0.0250(12) 0.0222(11) 0.0006(10) 0.0026(9) 0.0021(10)
C23 0.0256(12) 0.0270(12) 0.0243(11) 0.0017(10) 0.0070(10) -0.0009(10)
C24 0.0238(12) 0.0257(12) 0.0264(12) 0.0039(10) 0.0050(10) -0.0019(10)
C25 0.0276(12) 0.0261(12) 0.0220(11) 0.0073(10) 0.0023(10) 0.0020(10)
C26 0.0236(11) 0.0248(12) 0.0188(11) 0.0033(10) 0.0014(9) -0.0000(9)
C27 0.0285(13) 0.0288(13) 0.0256(12) 0.0042(10) 0.0044(10) 0.0071(10)
C28 0.0377(15) 0.0290(14) 0.0408(15) 0.0069(12) 0.0082(12) 0.0082(12)
C29 0.0314(14) 0.0455(16) 0.0326(14) 0.0049(12) -0.0001(11) 0.0121(12)
C30 0.0430(16) 0.0396(15) 0.0317(14) 0.0074(13) 0.0093(12) 0.0118(12)
C31 0.0338(14) 0.0355(14) 0.0348(14) 0.0144(12) 0.0124(11) 0.0023(12)
C32 0.0487(19) 0.107(3) 0.0438(18) 0.039(2) 0.0131(15) -0.0103(19)
C33 0.0368(18) 0.101(3) 0.074(3) 0.0313(19) -0.0039(17) -0.033(3)
C34 0.050(3) 0.030(3) 0.102(5) 0.019(3) 0.041(4) 0.019(3)
C35 0.0193(11) 0.0325(13) 0.0268(12) 0.0051(10) 0.0002(9) -0.0003(10)
C36 0.0210(11) 0.0317(13) 0.0257(12) 0.0052(10) 0.0027(9) 0.0005(10)
C37 0.0270(12) 0.0344(14) 0.0259(12) 0.0058(11) 0.0027(10) -0.0013(11)
C38 0.0241(12) 0.0340(14) 0.0331(13) 0.0054(11) -0.0004(10) 0.0039(11)
C39 0.0292(13) 0.0400(15) 0.0326(14) 0.0038(12) 0.0070(11) 0.0111(12)
C40 0.0233(12) 0.0420(15) 0.0268(12) 0.0083(11) 0.0045(10) 0.0018(11)
C41 0.0357(14) 0.0377(15) 0.0277(13) 0.0042(12) 0.0111(11) 0.0031(11)
C42 0.061(2) 0.057(2) 0.0374(16) 0.0212(17) 0.0141(15) 0.0156(15)
C43 0.0529(18) 0.0483(17) 0.0355(15) 0.0111(15) 0.0202(14) 0.0036(13)
C44 0.0352(15) 0.0336(15) 0.0496(17) 0.0044(12) 0.0047(13) 0.0047(13)
C45 0.051(2) 0.0379(17) 0.067(3) -0.0016(15) -0.0080(17) -0.0059(16)
C46 0.063(3) 0.0454(19) 0.068(3) -0.0021(17) 0.0056(19) 0.0193(17)
C47 0.0423(16) 0.0489(17) 0.0294(14) 0.0125(14) 0.0110(12) 0.0011(12)
C48 0.0510(19) 0.071(3) 0.0301(15) 0.0092(17) 0.0079(14) -0.0096(15)
C49 0.0512(19) 0.088(3) 0.0390(17) 0.0188(19) 0.0218(15) 0.0029(17)
C50 0.076(3) 0.0441(18) 0.0457(18) 0.0317(17) 0.0037(17) 0.0117(15)
C51 0.067(3) 0.0476(18) 0.0491(18) 0.0296(17) 0.0114(16) -0.0063(15)
C34A 0.059(8) 0.043(7) 0.080(10) 0.029(7) 0.039(7) 0.004(7)

loop_
_atom_type_symbol
_atom_type_description
_atom_type_scat_dispersion_real
_atom_type_scat_dispersion_imag
_atom_type_scat_source
P P 0.1023 0.0942
;
International Tables for Crystallography
(1992, Vol. C, Tables 4.2.6.8 and 6.1.1.4)
;
O O 0.0106 0.0060
;
International Tables for Crystallography
(1992, Vol. C, Tables 4.2.6.8 and 6.1.1.4)
;
N N 0.0061 0.0033
;
International Tables for Crystallography
(1992, Vol. C, Tables 4.2.6.8 and 6.1.1.4)
;
V V 0.3005 0.5294
;
International Tables for Crystallography
(1992, Vol. C, Tables 4.2.6.8 and 6.1.1.4)
;
C C 0.0033 0.0016
;
International Tables for Crystallography
(1992, Vol. C, Tables 4.2.6.8 and 6.1.1.4)
;
S S 0.1246 0.1234
;
International Tables for Crystallography
(1992, Vol. C, Tables 4.2.6.8 and 6.1.1.4)
;
H H 0.0000 0.0000
;
International Tables for Crystallography
(1992, Vol. C, Table 6.1.1.4)
;

loop_
_geom_angle_atom_site_label_1
_geom_angle_atom_site_label_2
_geom_angle_atom_site_label_3
_geom_angle
_geom_angle_publ_flag
S1 V1 P1 109.42(3) yes
S1 V1 O1 124.33(7) yes
S1 V1 O2 119.75(6) yes
S1 V1 N1 90.14(7) yes
P1 V1 O1 80.03(6) yes
P1 V1 O2 80.95(6) yes
P1 V1 N1 160.43(7) yes
O1 V1 O2 115.90(8) yes
O1 V1 N1 88.57(8) yes
O2 V1 N1 89.97(9) yes
V1 S1 C35 112.77(9) yes
V1 P1 C6 97.87(9) yes
V1 P1 C15 137.03(9) yes
V1 P1 C26 96.36(8) yes
C6 P1 C15 106.76(11) yes
C6 P1 C26 111.22(11) yes
C15 P1 C26 106.34(12) yes
V1 O1 C1 129.12(15) yes
V1 O2 C21 128.07(15) yes
V1 N1 C50 115.52(18) yes
V1 N1 C51 115.54(19) yes
C50 N1 C51 110.1(3) yes
O1 C1 C2 120.7(2) yes
O1 C1 C6 120.00(18) yes
C2 C1 C6 119.3(2) yes
C1 C2 C3 116.8(3) yes
C1 C2 C7 121.6(2) yes
C3 C2 C7 121.6(2) yes
C2 C3 C4 125.1(2) yes
C3 C4 C5 116.9(3) yes
C3 C4 C11 119.3(2) yes
C5 C4 C11 123.7(3) yes
C4 C5 C6 120.6(3) yes
P1 C6 C1 112.92(16) yes
P1 C6 C5 125.92(18) yes
C1 C6 C5 121.16(19) yes
C2 C7 C8 110.6(3) yes
C2 C7 C9 109.1(2) yes
C2 C7 C10 111.2(3) yes
C8 C7 C9 111.2(3) yes
C8 C7 C10 107.3(2) yes
C9 C7 C10 107.4(3) yes
C4 C11 C12 114.0(3) yes
C4 C11 C13 108.3(3) yes
C4 C11 C14 111.1(3) yes
C12 C11 C13 105.1(3) yes
C12 C11 C14 114.1(4) yes
C13 C11 C14 103.3(3) yes
P1 C15 C16 123.2(2) yes
P1 C15 C20 117.9(2) yes
C16 C15 C20 118.6(3) yes
C15 C16 C17 120.4(3) yes
C16 C17 C18 120.3(4) yes
C17 C18 C19 120.5(3) yes
C18 C19 C20 120.2(4) yes
C15 C20 C19 120.1(4) yes
O2 C21 C22 121.1(2) yes
O2 C21 C26 119.4(3) yes
C22 C21 C26 119.5(3) yes
C21 C22 C23 117.1(3) yes
C21 C22 C27 120.6(3) yes
C23 C22 C27 122.3(3) yes
C22 C23 C24 124.3(3) yes
C23 C24 C25 116.7(3) yes
C23 C24 C31 121.8(3) yes
C25 C24 C31 121.5(3) yes
C24 C25 C26 121.4(3) yes
P1 C26 C21 113.72(19) yes
P1 C26 C25 125.43(19) yes
C21 C26 C25 120.6(3) yes
C22 C27 C28 109.37(19) yes
C22 C27 C29 110.5(2) yes
C22 C27 C30 112.4(3) yes
C28 C27 C29 110.2(3) yes
C28 C27 C30 108.2(3) yes
C29 C27 C30 106.1(2) yes
C24 C31 C32 112.6(3) yes
C24 C31 C33 108.4(3) yes
C24 C31 C34 113.4(4) yes
C24 C31 C34A 102.6(6) yes
C32 C31 C33 105.0(3) yes
C32 C31 C34 114.1(4) yes
C32 C31 C34A 92.5(6) yes
C33 C31 C34 102.2(3) yes
C33 C31 C34A 134.5(6) yes
C34 C31 C34A 33.5(5) yes
C31 C34 C34A 82.1(10) yes
S1 C35 C36 120.4(2) yes
S1 C35 C40 119.3(2) yes
C36 C35 C40 120.2(3) yes
C35 C36 C37 118.1(3) yes
C35 C36 C41 121.4(3) yes
C37 C36 C41 120.4(3) yes
C36 C37 C38 123.2(3) yes
C37 C38 C39 117.4(3) yes
C37 C38 C44 118.8(3) yes
C39 C38 C44 123.8(3) yes
C38 C39 C40 122.2(3) yes
C35 C40 C39 118.9(3) yes
C35 C40 C47 121.3(3) yes
C39 C40 C47 119.8(3) yes
C36 C41 C42 109.9(3) yes
C36 C41 C43 114.6(3) yes
C42 C41 C43 110.0(3) yes
C38 C44 C45 110.3(3) yes
C38 C44 C46 114.8(3) yes
C45 C44 C46 109.4(3) yes
C40 C47 C48 109.1(3) yes
C40 C47 C49 114.4(3) yes
C48 C47 C49 111.0(3) yes
C31 C34A C34 64.4(8) yes
V1 N1 H1 105.697 no
C50 N1 H1 103.496 no
C51 N1 H1 105.059 no
C2 C3 H3 117.421 no
C4 C3 H3 117.432 no
C4 C5 H5 119.684 no
C6 C5 H5 119.671 no
C7 C8 H8A 109.473 no
C7 C8 H8B 109.473 no
C7 C8 H8C 109.464 no
H8A C8 H8B 109.477 no
H8A C8 H8C 109.467 no
H8B C8 H8C 109.474 no
C7 C9 H9A 109.470 no
C7 C9 H9B 109.461 no
C7 C9 H9C 109.474 no
H9A C9 H9B 109.474 no
H9A C9 H9C 109.474 no
H9B C9 H9C 109.474 no
C7 C10 H10A 109.472 no
C7 C10 H10B 109.476 no
C7 C10 H10C 109.472 no
H10A C10 H10B 109.471 no
H10A C10 H10C 109.473 no
H10B C10 H10C 109.464 no
C11 C12 H12A 109.467 no
C11 C12 H12B 109.464 no
C11 C12 H12C 109.469 no
H12A C12 H12B 109.475 no
H12A C12 H12C 109.477 no
H12B C12 H12C 109.476 no
C11 C13 H13A 109.479 no
C11 C13 H13B 109.471 no
C11 C13 H13C 109.468 no
H13A C13 H13B 109.476 no
H13A C13 H13C 109.467 no
H13B C13 H13C 109.466 no
C11 C14 H14A 109.472 no
C11 C14 H14B 109.464 no
C11 C14 H14C 109.466 no
H14A C14 H14B 109.470 no
H14A C14 H14C 109.478 no
H14B C14 H14C 109.478 no
C15 C16 H16 119.825 no
C17 C16 H16 119.820 no
C16 C17 H17 119.862 no
C18 C17 H17 119.871 no
C17 C18 H18 119.760 no
C19 C18 H18 119.763 no
C18 C19 H19 119.904 no
C20 C19 H19 119.914 no
C15 C20 H20 119.964 no
C19 C20 H20 119.963 no
C22 C23 H23 117.838 no
C24 C23 H23 117.837 no
C24 C25 H25 119.284 no
C26 C25 H25 119.290 no
C27 C28 H28A 109.465 no
C27 C28 H28B 109.473 no
C27 C28 H28C 109.475 no
H28A C28 H28B 109.469 no
H28A C28 H28C 109.472 no
H28B C28 H28C 109.474 no
C27 C29 H29A 109.473 no
C27 C29 H29B 109.469 no
C27 C29 H29C 109.477 no
H29A C29 H29B 109.471 no
H29A C29 H29C 109.469 no
H29B C29 H29C 109.469 no
C27 C30 H30A 109.469 no
C27 C30 H30B 109.472 no
C27 C30 H30C 109.464 no
H30A C30 H30B 109.477 no
H30A C30 H30C 109.474 no
H30B C30 H30C 109.471 no
C31 C32 H32A 109.471 no
C31 C32 H32B 109.477 no
C31 C32 H32C 109.467 no
H32A C32 H32B 109.474 no
H32A C32 H32C 109.467 no
H32B C32 H32C 109.472 no
C31 C33 H33A 109.469 no
C31 C33 H33B 109.469 no
C31 C33 H33C 109.467 no
H33A C33 H33B 109.475 no
H33A C33 H33C 109.479 no
H33B C33 H33C 109.468 no
C36 C37 H37 118.425 no
C38 C37 H37 118.422 no
C38 C39 H39 118.889 no
C40 C39 H39 118.892 no
C36 C41 H41 107.306 no
C42 C41 H41 107.312 no
C43 C41 H41 107.314 no
C41 C42 H42A 109.474 no
C41 C42 H42B 109.473 no
C41 C42 H42C 109.471 no
H42A C42 H42B 109.469 no
H42A C42 H42C 109.470 no
H42B C42 H42C 109.471 no
C41 C43 H43A 109.470 no
C41 C43 H43B 109.477 no
C41 C43 H43C 109.469 no
H43A C43 H43B 109.472 no
H43A C43 H43C 109.471 no
H43B C43 H43C 109.469 no
C38 C44 H44 107.344 no
C45 C44 H44 107.341 no
C46 C44 H44 107.334 no
C44 C45 H45A 109.466 no
C44 C45 H45B 109.473 no
C44 C45 H45C 109.473 no
H45A C45 H45B 109.469 no
H45A C45 H45C 109.468 no
H45B C45 H45C 109.478 no
C44 C46 H46A 109.473 no
C44 C46 H46B 109.475 no
C44 C46 H46C 109.478 no
H46A C46 H46B 109.461 no
H46A C46 H46C 109.467 no
H46B C46 H46C 109.473 no
C40 C47 H47 107.358 no
C48 C47 H47 107.351 no
C49 C47 H47 107.356 no
C47 C48 H48A 109.475 no
C47 C48 H48B 109.473 no
C47 C48 H48C 109.475 no
H48A C48 H48B 109.466 no
H48A C48 H48C 109.469 no
H48B C48 H48C 109.470 no
C47 C49 H49A 109.466 no
C47 C49 H49B 109.462 no
C47 C49 H49C 109.471 no
H49A C49 H49B 109.481 no
H49A C49 H49C 109.475 no
H49B C49 H49C 109.472 no
N1 C50 H50A 109.471 no
N1 C50 H50B 109.472 no
N1 C50 H50C 109.475 no
H50A C50 H50B 109.467 no
H50A C50 H50C 109.464 no
H50B C50 H50C 109.478 no
N1 C51 H51A 109.472 no
N1 C51 H51B 109.474 no
N1 C51 H51C 109.475 no
H51A C51 H51B 109.467 no
H51A C51 H51C 109.469 no
H51B C51 H51C 109.471 no

loop_
_geom_bond_atom_site_label_1
_geom_bond_atom_site_label_2
_geom_bond_distance
_geom_bond_publ_flag
V1 S1 2.2881(9) yes
V1 P1 2.4689(9) yes
V1 O1 1.8795(16) yes
V1 O2 1.8800(19) yes
V1 N1 2.174(3) yes
S1 C35 1.785(3) yes
P1 C6 1.807(2) yes
P1 C15 1.819(3) yes
P1 C26 1.811(3) yes
O1 C1 1.354(3) yes
O2 C21 1.357(4) yes
N1 C50 1.470(4) yes
N1 C51 1.465(5) yes
C1 C2 1.420(3) yes
C1 C6 1.409(4) yes
C2 C3 1.392(4) yes
C2 C7 1.536(4) yes
C3 C4 1.393(4) yes
C4 C5 1.392(3) yes
C4 C11 1.525(4) yes
C5 C6 1.399(4) yes
C7 C8 1.533(4) yes
C7 C9 1.533(4) yes
C7 C10 1.537(4) yes
C11 C12 1.473(6) yes
C11 C13 1.586(5) yes
C11 C14 1.492(6) yes
C15 C16 1.391(4) yes
C15 C20 1.385(5) yes
C16 C17 1.392(4) yes
C17 C18 1.354(6) yes
C18 C19 1.370(6) yes
C19 C20 1.395(5) yes
C21 C22 1.413(4) yes
C21 C26 1.406(4) yes
C22 C23 1.399(4) yes
C22 C27 1.536(4) yes
C23 C24 1.400(4) yes
C24 C25 1.388(4) yes
C24 C31 1.537(4) yes
C25 C26 1.395(4) yes
C27 C28 1.532(4) yes
C27 C29 1.541(4) yes
C27 C30 1.534(5) yes
C31 C32 1.517(5) yes
C31 C33 1.541(4) yes
C31 C34 1.535(7) yes
C31 C34A 1.685(13) yes
C34 C34A 0.939(14) yes
C35 C36 1.413(4) yes
C35 C40 1.400(4) yes
C36 C37 1.382(4) yes
C36 C41 1.518(4) yes
C37 C38 1.393(4) yes
C38 C39 1.382(4) yes
C38 C44 1.525(4) yes
C39 C40 1.398(4) yes
C40 C47 1.520(4) yes
C41 C42 1.527(5) yes
C41 C43 1.521(5) yes
C44 C45 1.524(4) yes
C44 C46 1.525(5) yes
C47 C48 1.539(4) yes
C47 C49 1.520(5) yes
N1 H1 0.889 no
C3 H3 0.930 no
C5 H5 0.930 no
C8 H8A 0.960 no
C8 H8B 0.960 no
C8 H8C 0.960 no
C9 H9A 0.960 no
C9 H9B 0.960 no
C9 H9C 0.960 no
C10 H10A 0.960 no
C10 H10B 0.960 no
C10 H10C 0.960 no
C12 H12A 0.960 no
C12 H12B 0.960 no
C12 H12C 0.960 no
C13 H13A 0.960 no
C13 H13B 0.960 no
C13 H13C 0.960 no
C14 H14A 0.960 no
C14 H14B 0.960 no
C14 H14C 0.960 no
C16 H16 0.930 no
C17 H17 0.930 no
C18 H18 0.930 no
C19 H19 0.930 no
C20 H20 0.930 no
C23 H23 0.930 no
C25 H25 0.930 no
C28 H28A 0.960 no
C28 H28B 0.960 no
C28 H28C 0.960 no
C29 H29A 0.960 no
C29 H29B 0.960 no
C29 H29C 0.960 no
C30 H30A 0.960 no
C30 H30B 0.960 no
C30 H30C 0.960 no
C32 H32A 0.960 no
C32 H32B 0.960 no
C32 H32C 0.960 no
C33 H33A 0.960 no
C33 H33B 0.960 no
C33 H33C 0.960 no
C37 H37 0.930 no
C39 H39 0.930 no
C41 H41 0.980 no
C42 H42A 0.960 no
C42 H42B 0.960 no
C42 H42C 0.960 no
C43 H43A 0.960 no
C43 H43B 0.960 no
C43 H43C 0.960 no
C44 H44 0.980 no
C45 H45A 0.960 no
C45 H45B 0.960 no
C45 H45C 0.960 no
C46 H46A 0.960 no
C46 H46B 0.960 no
C46 H46C 0.960 no
C47 H47 0.980 no
C48 H48A 0.960 no
C48 H48B 0.960 no
C48 H48C 0.960 no
C49 H49A 0.960 no
C49 H49B 0.960 no
C49 H49C 0.960 no
C50 H50A 0.960 no
C50 H50B 0.960 no
C50 H50C 0.960 no
C51 H51A 0.960 no
C51 H51B 0.960 no
C51 H51C 0.960 no

loop_
_geom_contact_atom_site_label_1
_geom_contact_atom_site_label_2
_geom_contact_distance
_geom_contact_publ_flag
_geom_contact_site_symmetry_2
S1 C41 3.118(3) no .
S1 C42 3.467(3) no .
S1 C47 3.075(4) no .
S1 C50 3.524(4) no .
S1 C51 3.509(4) no .
O1 C7 2.919(3) no .
O1 C8 2.992(3) no .
O1 C9 3.095(4) no .
O1 C51 3.220(4) no .
O2 C27 2.904(4) no .
O2 C28 3.060(4) no .
O2 C29 2.968(4) no .
O2 C50 3.200(5) no .
C1 C4 2.837(4) no .
C1 C8 3.105(4) no .
C1 C9 3.128(4) no .
C2 C5 2.827(4) no .
C3 C6 2.737(3) no .
C3 C9 3.546(5) no .
C3 C10 2.834(4) no .
C3 C13 3.011(5) no .
C3 C14 3.009(6) no .
C5 C12 2.903(5) no .
C5 C15 3.317(3) no .
C5 C20 3.469(4) no .
C6 C20 3.281(4) no .
C15 C18 2.778(4) no .
C15 C25 3.351(4) no .
C16 C19 2.751(6) no .
C16 C25 3.193(4) no .
C16 C26 3.168(4) no .
C17 C20 2.758(5) no .
C19 C38 3.490(5) no .
C21 C24 2.834(4) no .
C21 C28 3.136(4) no .
C21 C29 3.055(4) no .
C22 C25 2.816(4) no .
C23 C26 2.746(4) no .
C23 C28 3.554(4) no .
C23 C30 2.881(4) no .
C23 C32 2.944(5) no .
C23 C33 3.299(5) no .
C25 C33 3.361(5) no .
C25 C34 2.913(7) no .
C25 C34A 2.943(16) no .
C35 C38 2.811(4) no .
C35 C42 3.249(4) no .
C35 C48 3.327(4) no .
C36 C39 2.786(4) no .
C37 C40 2.769(4) no .
C37 C42 3.387(5) no .
C37 C43 2.915(5) no .
C37 C45 3.139(4) no .
C39 C45 3.507(4) no .
C39 C46 2.966(5) no .
C39 C48 3.301(4) no .
C39 C49 2.960(5) no .
N1 C13 3.589(4) no 2_766
C13 N1 3.589(4) no 2_766
V1 H41 3.0479 no .
V1 H48A 3.5132 no .
V1 H50B 3.3189 no .
V1 H50C 3.1178 no .
V1 H51A 3.3146 no .
V1 H51C 3.1139 no .
S1 H41 2.7134 no .
S1 H42A 2.8759 no .
S1 H47 2.5551 no .
S1 H48A 3.2000 no .
S1 H50B 3.0701 no .
S1 H51A 3.0523 no .
P1 H5 2.9919 no .
P1 H16 2.9396 no .
P1 H20 2.8217 no .
P1 H25 2.9803 no .
P1 H41 3.5110 no .
O1 H1 2.8422 no .
O1 H8A 2.3360 no .
O1 H8B 3.4419 no .
O1 H9A 2.4460 no .
O1 H48A 3.3367 no .
O1 H51C 2.6946 no .
O2 H1 2.9105 no .
O2 H28A 3.5579 no .
O2 H28B 2.4248 no .
O2 H29A 2.3085 no .
O2 H29B 3.4240 no .
O2 H41 2.8654 no .
O2 H50C 2.6571 no .
N1 H8A 3.3837 no .
N1 H28B 3.5853 no .
C1 H3 3.2300 no .
C1 H5 3.2789 no .
C1 H8A 2.8153 no .
C1 H8B 3.3415 no .
C1 H9A 2.7595 no .
C1 H9C 3.5063 no .
C1 H48A 3.4673 no .
C2 H8A 2.7039 no .
C2 H8B 2.7060 no .
C2 H8C 3.3496 no .
C2 H9A 2.6015 no .
C2 H9B 3.3249 no .
C2 H9C 2.7547 no .
C2 H10A 2.7208 no .
C2 H10B 2.7182 no .
C2 H10C 3.3590 no .
C3 H5 3.2209 no .
C3 H8B 3.5652 no .
C3 H9C 3.4938 no .
C3 H10A 2.7551 no .
C3 H10B 2.7056 no .
C3 H13A 3.2732 no .
C3 H13C 2.6953 no .
C3 H14B 3.3548 no .
C3 H14C 2.6434 no .
C4 H12A 2.7639 no .
C4 H12B 3.3282 no .
C4 H12C 2.6497 no .
C4 H13A 2.7156 no .
C4 H13B 3.3501 no .
C4 H13C 2.6852 no .
C4 H14A 3.3113 no .
C4 H14B 2.7398 no .
C4 H14C 2.6067 no .
C5 H3 3.2072 no .
C5 H12A 2.8869 no .
C5 H12C 2.7323 no .
C5 H13A 3.5620 no .
C5 H20 3.1759 no .
C5 H25 3.5927 no .
C6 H20 2.9431 no .
C6 H25 3.5618 no .
C7 H3 2.6686 no .
C8 H9A 2.8086 no .
C8 H9B 2.6280 no .
C8 H9C 3.3443 no .
C8 H10A 2.6495 no .
C8 H10B 3.3104 no .
C8 H10C 2.6357 no .
C8 H51C 3.4285 no .
C9 H8A 2.7251 no .
C9 H8B 3.3534 no .
C9 H8C 2.7033 no .
C9 H10A 3.3112 no .
C9 H10B 2.6401 no .
C9 H10C 2.6484 no .
C9 H51C 3.1599 no .
C10 H3 2.4088 no .
C10 H8A 3.3109 no .
C10 H8B 2.6519 no .
C10 H8C 2.6315 no .
C10 H9A 3.3062 no .
C10 H9B 2.7193 no .
C10 H9C 2.5724 no .
C11 H3 2.6185 no .
C11 H5 2.7383 no .
C12 H5 2.5657 no .
C12 H13A 2.6074 no .
C12 H13B 2.6063 no .
C12 H13C 3.2643 no .
C12 H14A 2.6810 no .
C12 H14B 2.6998 no .
C12 H14C 3.2993 no .
C13 H3 2.8060 no .
C13 H12A 3.2836 no .
C13 H12B 2.5256 no .
C13 H12C 2.6312 no .
C13 H14A 2.5171 no .
C13 H14B 3.2748 no .
C13 H14C 2.6008 no .
C14 H3 2.7785 no .
C14 H12A 2.6930 no .
C14 H12B 2.6789 no .
C14 H12C 3.3032 no .
C14 H13A 3.2582 no .
C14 H13B 2.5834 no .
C14 H13C 2.5831 no .
C15 H5 2.9919 no .
C15 H17 3.2512 no .
C15 H19 3.2460 no .
C15 H25 3.1231 no .
C15 H43B 3.5218 no .
C16 H18 3.2208 no .
C16 H20 3.2310 no .
C16 H25 2.9552 no .
C16 H43B 2.8369 no .
C17 H19 3.2008 no .
C17 H43B 3.4253 no .
C17 H44 3.5772 no .
C18 H16 3.2157 no .
C18 H20 3.2327 no .
C18 H44 3.0092 no .
C18 H46B 3.3617 no .
C19 H17 3.2028 no .
C19 H44 3.5011 no .
C19 H46B 3.1124 no .
C20 H5 3.1895 no .
C20 H16 3.2295 no .
C20 H18 3.2352 no .
C20 H48A 3.3884 no .
C20 H48B 3.3254 no .
C21 H23 3.2350 no .
C21 H25 3.2655 no .
C21 H28A 3.4064 no .
C21 H28B 2.8480 no .
C21 H29A 2.7612 no .
C21 H29B 3.2787 no .
C21 H41 3.2339 no .
C22 H28A 2.6790 no .
C22 H28B 2.6812 no .
C22 H28C 3.3342 no .
C22 H29A 2.7082 no .
C22 H29B 2.7110 no .
C22 H29C 3.3537 no .
C22 H30A 2.7773 no .
C22 H30B 3.3675 no .
C22 H30C 2.6999 no .
C23 H25 3.2194 no .
C23 H28A 3.4318 no .
C23 H30A 2.8118 no .
C23 H30C 2.7552 no .
C23 H32A 3.1044 no .
C23 H32C 2.6455 no .
C23 H33C 3.0462 no .
C24 H16 3.3994 no .
C24 H32A 2.7671 no .
C24 H32B 3.3583 no .
C24 H32C 2.6889 no .
C24 H33A 3.3300 no .
C24 H33B 2.6827 no .
C24 H33C 2.6579 no .
C25 H16 2.5767 no .
C25 H23 3.2087 no .
C25 H33B 3.1608 no .
C26 H16 2.7205 no .
C27 H23 2.6968 no .
C28 H29A 2.7089 no .
C28 H29B 3.3460 no .
C28 H29C 2.6917 no .
C28 H30A 2.6232 no .
C28 H30B 2.6922 no .
C28 H30C 3.3171 no .
C28 H50C 3.2754 no .
C29 H28A 3.3476 no .
C29 H28B 2.7095 no .
C29 H28C 2.6872 no .
C29 H30A 3.2983 no .
C29 H30B 2.5744 no .
C29 H30C 2.6726 no .
C29 H41 3.3967 no .
C29 H42C 3.4605 no .
C29 H43C 3.3753 no .
C29 H50C 3.1946 no .
C30 H23 2.4806 no .
C30 H28A 2.6783 no .
C30 H28B 3.3182 no .
C30 H28C 2.6355 no .
C30 H29A 3.2993 no .
C30 H29B 2.6388 no .
C30 H29C 2.6097 no .
C31 H23 2.6883 no .
C31 H25 2.6930 no .
C32 H23 2.5965 no .
C32 H33A 2.5759 no .
C32 H33B 3.2708 no .
C32 H33C 2.6101 no .
C33 H23 3.3238 no .
C33 H25 3.4424 no .
C33 H32A 3.2753 no .
C33 H32B 2.5612 no .
C33 H32C 2.6123 no .
C34 H25 2.5441 no .
C34 H32A 2.7945 no .
C34 H32B 2.7162 no .
C34 H32C 3.3731 no .
C34 H33A 2.5607 no .
C34 H33B 2.5341 no .
C34 H33C 3.2497 no .
C35 H37 3.2349 no .
C35 H39 3.2450 no .
C35 H41 2.6485 no .
C35 H42A 2.9885 no .
C35 H42B 3.5704 no .
C35 H47 2.5990 no .
C35 H48A 3.0976 no .
C36 H42A 2.6682 no .
C36 H42B 2.6808 no .
C36 H42C 3.3205 no .
C36 H43A 2.7589 no .
C36 H43B 2.7509 no .
C36 H43C 3.3668 no .
C37 H39 3.2121 no .
C37 H41 3.2279 no .
C37 H42B 3.2108 no .
C37 H43A 2.7106 no .
C37 H43B 2.9861 no .
C37 H44 2.6350 no .
C37 H45A 2.8589 no .
C37 H45B 3.4487 no .
C38 H45A 2.6791 no .
C38 H45B 2.6900 no .
C38 H45C 3.3301 no .
C38 H46A 2.7664 no .
C38 H46B 2.7667 no .
C38 H46C 3.3786 no .
C39 H19 3.5911 no .
C39 H37 3.2075 no .
C39 H44 3.2294 no .
C39 H45B 3.3737 no .
C39 H46A 2.8001 no .
C39 H46B 2.9823 no .
C39 H47 3.2702 no .
C39 H48B 3.0799 no .
C39 H49A 2.7170 no .
C39 H49B 3.0926 no .
C40 H20 3.5974 no .
C40 H48A 2.6635 no .
C40 H48B 2.6782 no .
C40 H48C 3.3215 no .
C40 H49A 2.7551 no .
C40 H49B 2.7481 no .
C40 H49C 3.3661 no .
C41 H29A 3.4815 no .
C41 H37 2.6390 no .
C42 H37 3.4684 no .
C42 H43A 2.7056 no .
C42 H43B 3.3245 no .
C42 H43C 2.6483 no .
C43 H16 3.4222 no .
C43 H29B 3.3709 no .
C43 H37 2.5504 no .
C43 H42A 3.3219 no .
C43 H42B 2.7248 no .
C43 H42C 2.6332 no .
C44 H18 3.4913 no .
C44 H37 2.6214 no .
C44 H39 2.7176 no .
C45 H37 3.0277 no .
C45 H46A 2.7026 no .
C45 H46B 3.3184 no .
C45 H46C 2.6341 no .
C46 H19 3.4755 no .
C46 H39 2.6201 no .
C46 H45A 3.3173 no .
C46 H45B 2.7159 no .
C46 H45C 2.6214 no .
C47 H39 2.6519 no .
C48 H20 3.0510 no .
C48 H39 3.3308 no .
C48 H49A 2.7274 no .
C48 H49B 3.3461 no .
C48 H49C 2.6773 no .
C49 H39 2.6439 no .
C49 H48A 3.3414 no .
C49 H48B 2.7497 no .
C49 H48C 2.6649 no .
C50 H28B 3.3180 no .
C50 H29A 3.3058 no .
C50 H51A 2.5996 no .
C50 H51B 2.5849 no .
C50 H51C 3.2353 no .
C51 H8A 3.3564 no .
C51 H9A 3.4128 no .
C51 H50A 2.5865 no .
C51 H50B 2.6006 no .
C51 H50C 3.2342 no .
C34A H16 3.5085 no .
C34A H25 2.7097 no .
C34A H32A 2.2223 no .
C34A H32B 2.6101 no .
C34A H32C 3.1858 no .
C34A H33A 3.1872 no .
C34A H33B 3.2757 no .
H1 H8A 2.8833 no .
H1 H28B 3.1902 no .
H1 H50A 2.1472 no .
H1 H50B 2.6661 no .
H1 H50C 2.2245 no .
H1 H51A 2.6752 no .
H1 H51B 2.1584 no .
H1 H51C 2.2451 no .
H3 H9C 3.5351 no .
H3 H10A 2.2346 no .
H3 H10B 2.1397 no .
H3 H10C 3.3543 no .
H3 H13A 3.2493 no .
H3 H13B 3.5940 no .
H3 H13C 2.2469 no .
H3 H14A 3.5219 no .
H3 H14B 3.2828 no .
H3 H14C 2.1753 no .
H5 H12A 2.4024 no .
H5 H12B 3.5136 no .
H5 H12C 2.2832 no .
H5 H20 3.1160 no .
H5 H25 3.1326 no .
H8A H9A 2.6663 no .
H8A H9B 2.8720 no .
H8A H10A 3.5335 no .
H8A H10C 3.5134 no .
H8A H51B 3.5859 no .
H8A H51C 2.7096 no .
H8B H9B 3.5167 no .
H8B H10A 2.4694 no .
H8B H10B 3.5333 no .
H8B H10C 2.9143 no .
H8C H9A 3.1089 no .
H8C H9B 2.4496 no .
H8C H9C 3.5221 no .
H8C H10A 2.9047 no .
H8C H10B 3.5111 no .
H8C H10C 2.4328 no .
H8C H51C 3.5291 no .
H9A H10B 3.4806 no .
H9A H10C 3.5552 no .
H9A H48A 3.3541 no .
H9A H48C 3.5725 no .
H9A H51C 2.4787 no .
H9B H10A 3.5843 no .
H9B H10B 3.0121 no .
H9B H10C 2.5430 no .
H9B H51C 3.0991 no .
H9C H10A 3.4676 no .
H9C H10B 2.3774 no .
H9C H10C 2.8093 no .
H10A H13C 3.5246 no .
H10B H14C 3.5295 no .
H12A H13A 3.5190 no .
H12A H13B 3.4721 no .
H12A H14A 2.9757 no .
H12A H14B 2.5513 no .
H12A H14C 3.5582 no .
H12B H13A 2.7809 no .
H12B H13B 2.3335 no .
H12B H13C 3.4156 no .
H12B H14A 2.5159 no .
H12B H14B 2.9829 no .
H12B H14C 3.5385 no .
H12C H13A 2.4467 no .
H12C H13B 2.9295 no .
H12C H13C 3.4987 no .
H12C H14A 3.5451 no .
H12C H14B 3.5655 no .
H13A H14A 3.4095 no .
H13A H14C 3.4757 no .
H13B H14A 2.3131 no .
H13B H14B 3.4577 no .
H13B H14C 2.8884 no .
H13C H14A 2.7696 no .
H13C H14B 3.4937 no .
H13C H14C 2.4015 no .
H16 H17 2.3174 no .
H16 H25 2.5029 no .
H16 H43B 2.4727 no .
H17 H18 2.2792 no .
H17 H43B 3.5194 no .
H18 H19 2.2950 no .
H18 H44 2.7737 no .
H18 H46B 3.0762 no .
H19 H20 2.3232 no .
H19 H39 3.5616 no .
H19 H46B 2.6000 no .
H19 H48B 3.5623 no .
H20 H48A 2.6512 no .
H20 H48B 2.6017 no .
H23 H28A 3.5019 no .
H23 H30A 2.2550 no .
H23 H30B 3.4296 no .
H23 H30C 2.2689 no .
H23 H32A 2.8058 no .
H23 H32B 3.4771 no .
H23 H32C 2.0432 no .
H23 H33C 2.9208 no .
H25 H33B 3.1013 no .
H28A H29A 3.5861 no .
H28A H29C 3.5626 no .
H28A H30A 2.4605 no .
H28A H30B 3.0079 no .
H28A H30C 3.5335 no .
H28B H29A 2.5475 no .
H28B H29B 3.5838 no .
H28B H29C 2.9769 no .
H28B H30A 3.5189 no .
H28B H30B 3.5516 no .
H28B H50A 3.5844 no .
H28B H50C 2.5354 no .
H28C H29A 2.9694 no .
H28C H29B 3.5589 no .
H28C H29C 2.5053 no .
H28C H30A 2.8438 no .
H28C H30B 2.4886 no .
H28C H30C 3.5331 no .
H28C H50C 3.3565 no .
H29A H30B 3.4616 no .
H29A H30C 3.5512 no .
H29A H41 2.7501 no .
H29A H42C 3.1034 no .
H29A H43C 3.3612 no .
H29A H50B 3.4999 no .
H29A H50C 2.4264 no .
H29B H30A 3.5390 no .
H29B H30B 2.8377 no .
H29B H30C 2.4957 no .
H29B H41 3.1806 no .
H29B H42C 3.0797 no .
H29B H43C 2.5758 no .
H29C H30A 3.4714 no .
H29C H30B 2.3599 no .
H29C H30C 2.9380 no .
H29C H50C 3.2843 no .
H32A H33A 3.4547 no .
H32A H33C 3.5045 no .
H32B H33A 2.3390 no .
H32B H33B 3.4431 no .
H32B H33C 2.8412 no .
H32C H33A 2.8652 no .
H32C H33B 3.4988 no .
H32C H33C 2.4300 no .
H37 H41 3.4575 no .
H37 H42B 3.1717 no .
H37 H43A 2.1008 no .
H37 H43B 2.6439 no .
H37 H43C 3.4706 no .
H37 H44 2.4860 no .
H37 H45A 2.5360 no .
H37 H45B 3.5296 no .
H39 H44 3.4785 no .
H39 H45B 3.4159 no .
H39 H46A 2.2385 no .
H39 H46B 2.6113 no .
H39 H46C 3.5590 no .
H39 H47 3.5207 no .
H39 H48B 2.9551 no .
H39 H49A 2.1321 no .
H39 H49B 2.8523 no .
H39 H49C 3.5336 no .
H41 H42A 2.3131 no .
H41 H42B 2.8210 no .
H41 H42C 2.3432 no .
H41 H43A 2.8169 no .
H41 H43B 2.3207 no .
H41 H43C 2.3246 no .
H42A H43A 3.5918 no .
H42A H43C 3.5050 no .
H42B H43A 2.5841 no .
H42B H43C 2.9786 no .
H42C H43A 2.9275 no .
H42C H43B 3.5050 no .
H42C H43C 2.4244 no .
H44 H45A 2.3119 no .
H44 H45B 2.8194 no .
H44 H45C 2.3405 no .
H44 H46A 2.8205 no .
H44 H46B 2.3227 no .
H44 H46C 2.3318 no .
H45A H46A 3.5899 no .
H45A H46C 3.4936 no .
H45B H46A 2.5787 no .
H45B H46B 3.5951 no .
H45B H46C 2.9613 no .
H45C H46A 2.9228 no .
H45C H46B 3.4916 no .
H45C H46C 2.4040 no .
H47 H48A 2.3236 no .
H47 H48B 2.8305 no .
H47 H48C 2.3560 no .
H47 H49A 2.8170 no .
H47 H49B 2.3200 no .
H47 H49C 2.3256 no .
H48A H49C 3.5316 no .
H48B H49A 2.6099 no .
H48B H49C 3.0075 no .
H48C H49A 2.9554 no .
H48C H49B 3.5361 no .
H48C H49C 2.4651 no .
H50A H51A 2.8769 no .
H50A H51B 2.3963 no .
H50A H51C 3.4598 no .
H50B H51A 2.4272 no .
H50B H51B 2.8760 no .
H50B H51C 3.4774 no .
H50C H51A 3.4756 no .
H50C H51B 3.4577 no .
S1 H9B 3.5861 no 2_666
S1 H33A 3.4720 no 1_455
O2 H10A 3.4531 no 2_766
N1 H13A 3.2851 no 2_766
N1 H13C 3.2872 no 2_766
C1 H8B 3.1474 no 2_766
C2 H8B 3.2138 no 2_766
C3 H8B 3.2839 no 2_766
C4 H8B 3.3510 no 2_766
C5 H8B 3.2778 no 2_766
C6 H8B 3.1726 no 2_766
C8 H13A 3.2443 no 2_766
C9 H51A 3.1503 no 2_666
C10 H28A 3.3685 no 2_766
C10 H30B 3.3773 no 1_556
C10 H33B 3.5522 no 2_766
C10 H33C 3.5113 no 2_766
C12 H12A 2.9568 no 2_756
C12 H12C 3.4606 no 2_756
C13 H1 2.7473 no 2_766
C13 H8A 3.4367 no 2_766
C13 H18 3.5062 no 2_756
C13 H49C 3.5347 no 1_655
C13 H50A 3.5493 no 2_766
C14 H45B 3.5621 no 2_656
C14 H46A 3.5430 no 2_656
C15 H12B 3.5669 no 2_756
C16 H12B 3.3697 no 2_756
C17 H12B 3.1340 no 2_756
C17 H13B 3.1162 no 2_756
C17 H14A 3.5466 no 2_756
C17 H43A 3.1679 no 2_655
C18 H12B 3.1365 no 2_756
C18 H13B 2.9274 no 2_756
C19 H12B 3.3384 no 2_756
C19 H48B 3.4600 no 2_656
C19 H49A 3.0767 no 2_656
C19 H49C 3.4662 no 2_656
C20 H12B 3.5353 no 2_756
C21 H10A 3.0641 no 2_766
C22 H10A 3.3081 no 2_766
C22 H10C 3.5053 no 2_766
C23 H10C 3.1913 no 2_766
C23 H30A 3.4787 no 2_765
C23 H45C 3.1479 no 2_655
C24 H10C 3.0764 no 2_766
C25 H10C 3.2939 no 2_766
C26 H10A 3.3109 no 2_766
C26 H10C 3.5946 no 2_766
C28 H10A 3.5783 no 2_766
C28 H13C 3.5272 no 2_766
C28 H30A 3.4702 no 2_765
C28 H32C 3.2559 no 2_765
C29 H50B 3.0673 no 2_665
C30 H10B 3.0696 no 1_554
C30 H28A 3.4557 no 2_765
C30 H30A 3.1708 no 2_765
C30 H33C 3.3896 no 2_765
C30 H45C 3.5225 no 2_655
C32 H28C 3.4781 no 2_765
C32 H45B 3.3425 no 2_655
C32 H45C 3.5532 no 2_655
C33 H10C 3.0067 no 2_766
C33 H30B 3.5485 no 2_765
C33 H42A 3.4509 no 1_655
C33 H49B 3.3902 no 1_655
C34 H14B 3.4221 no 2_756
C34 H45B 3.3117 no 1_655
C34 H49B 3.4963 no 1_655
C35 H33A 2.8617 no 1_455
C36 H33A 3.1689 no 1_455
C37 H43A 3.5430 no 2_655
C39 H33A 3.5148 no 1_455
C40 H33A 3.0526 no 1_455
C40 H33B 3.4092 no 1_455
C42 H17 3.4635 no 2_655
C42 H28C 3.2844 no 2_665
C42 H33A 3.3416 no 1_455
C43 H17 3.4165 no 2_655
C43 H37 3.1503 no 2_655
C43 H43A 3.4735 no 2_655
C43 H44 3.1510 no 2_655
C43 H45A 3.4363 no 2_655
C44 H43C 3.3298 no 2_655
C45 H30C 3.5777 no 2_655
C45 H32A 2.9173 no 2_655
C45 H43C 3.4290 no 2_655
C46 H48B 3.5116 no 2_656
C46 H48C 3.4909 no 2_656
C47 H33B 3.4505 no 1_455
C48 H19 3.0855 no 2_656
C48 H46B 3.0665 no 2_656
C48 H51B 3.2601 no 2_666
C49 H8C 3.4326 no 2_666
C49 H12C 3.3379 no 1_455
C49 H13A 3.5856 no 1_455
C49 H19 3.0963 no 2_656
C49 H33B 3.3620 no 1_455
C49 H51B 3.5708 no 2_666
C50 H29B 3.4947 no 2_665
C50 H29C 3.2123 no 2_665
C50 H42C 3.1524 no 2_665
C51 H13A 3.4716 no 2_766
C51 H48C 3.0383 no 2_666
C51 H49C 3.4576 no 2_666
C34A H14A 3.4958 no 2_756
C34A H32A 3.2513 no 2_755
C34A H32B 3.5283 no 2_755
C34A H45B 3.4732 no 1_655
H1 C13 2.7473 no 2_766
H1 H13A 2.4794 no 2_766
H1 H13B 2.8965 no 2_766
H1 H13C 2.4236 no 2_766
H3 H28A 3.3528 no 2_766
H3 H28B 3.5653 no 2_766
H5 H12A 3.2705 no 2_756
H5 H12B 3.2709 no 2_756
H8A C13 3.4367 no 2_766
H8A H13A 2.6839 no 2_766
H8A H13C 3.3833 no 2_766
H8A H49C 3.5701 no 2_666
H8B C1 3.1474 no 2_766
H8B C2 3.2138 no 2_766
H8B C3 3.2839 no 2_766
H8B C4 3.3510 no 2_766
H8B C5 3.2778 no 2_766
H8B C6 3.1726 no 2_766
H8B H8B 3.2632 no 2_766
H8B H13A 3.4103 no 2_766
H8C C49 3.4326 no 2_666
H8C H13A 3.1480 no 2_766
H8C H33B 3.0322 no 2_766
H8C H47 3.5757 no 2_666
H8C H49B 2.9347 no 2_666
H8C H49C 3.1196 no 2_666
H9A H51A 2.9725 no 2_666
H9B S1 3.5861 no 2_666
H9B H33B 3.1224 no 2_766
H9B H33C 3.4959 no 2_766
H9B H47 2.7755 no 2_666
H9B H51A 3.0510 no 2_666
H9C H30B 3.2766 no 1_556
H9C H30C 3.5484 no 1_556
H9C H46C 3.1052 no 2_656
H9C H51A 2.8935 no 2_666
H10A O2 3.4531 no 2_766
H10A C21 3.0641 no 2_766
H10A C22 3.3081 no 2_766
H10A C26 3.3109 no 2_766
H10A C28 3.5783 no 2_766
H10A H28A 3.0871 no 2_766
H10A H28B 3.3033 no 2_766
H10B C30 3.0696 no 1_556
H10B H28A 2.8828 no 2_766
H10B H30A 2.9652 no 1_556
H10B H30B 2.8185 no 1_556
H10B H30C 2.9028 no 1_556
H10C C22 3.5053 no 2_766
H10C C23 3.1913 no 2_766
H10C C24 3.0764 no 2_766
H10C C25 3.2939 no 2_766
H10C C26 3.5946 no 2_766
H10C C33 3.0067 no 2_766
H10C H23 3.5850 no 2_766
H10C H30A 3.4636 no 1_556
H10C H30B 3.0581 no 1_556
H10C H33B 2.6265 no 2_766
H10C H33C 2.6186 no 2_766
H12A C12 2.9568 no 2_756
H12A H5 3.2705 no 2_756
H12A H12A 2.5229 no 2_756
H12A H12B 3.2378 no 2_756
H12A H12C 2.6722 no 2_756
H12B C15 3.5669 no 2_756
H12B C16 3.3697 no 2_756
H12B C17 3.1340 no 2_756
H12B C18 3.1365 no 2_756
H12B C19 3.3384 no 2_756
H12B C20 3.5353 no 2_756
H12B H5 3.2709 no 2_756
H12B H12A 3.2378 no 2_756
H12B H17 3.4946 no 2_756
H12B H18 3.5174 no 2_756
H12C C12 3.4606 no 2_756
H12C C49 3.3379 no 1_655
H12C H12A 2.6722 no 2_756
H12C H12C 3.5821 no 2_756
H12C H49A 3.2814 no 1_655
H12C H49B 3.1595 no 1_655
H12C H49C 3.0187 no 1_655
H13A N1 3.2851 no 2_766
H13A C8 3.2443 no 2_766
H13A C49 3.5856 no 1_655
H13A C51 3.4716 no 2_766
H13A H1 2.4794 no 2_766
H13A H8A 2.6839 no 2_766
H13A H8B 3.4103 no 2_766
H13A H8C 3.1480 no 2_766
H13A H18 3.5459 no 2_756
H13A H49C 2.7305 no 1_655
H13A H50A 3.5904 no 2_766
H13A H51B 3.0862 no 2_766
H13A H51C 3.4919 no 2_766
H13B C17 3.1162 no 2_756
H13B C18 2.9274 no 2_756
H13B H1 2.8965 no 2_766
H13B H17 2.9880 no 2_756
H13B H18 2.6667 no 2_756
H13B H49C 3.5820 no 1_655
H13B H50A 3.0564 no 2_766
H13B H51B 3.5121 no 2_766
H13C N1 3.2872 no 2_766
H13C C28 3.5272 no 2_766
H13C H1 2.4236 no 2_766
H13C H8A 3.3833 no 2_766
H13C H28A 3.5035 no 2_766
H13C H28B 2.8194 no 2_766
H13C H50A 3.4481 no 2_766
H13C H50C 3.5628 no 2_766
H14A C17 3.5466 no 2_756
H14A C34A 3.4958 no 2_756
H14A H17 3.2292 no 2_756
H14A H32A 3.4872 no 1_556
H14A H32B 3.4050 no 1_556
H14A H32C 3.5724 no 1_556
H14B C34 3.4221 no 2_756
H14B H45B 2.9783 no 2_656
H14B H46A 2.8031 no 2_656
H14C H28A 3.3719 no 2_766
H14C H32A 3.5150 no 1_556
H14C H32C 3.2941 no 1_556
H14C H45B 3.4187 no 2_656
H14C H46A 3.4741 no 2_656
H16 H45A 3.4604 no 2_655
H17 C42 3.4635 no 2_655
H17 C43 3.4165 no 2_655
H17 H12B 3.4946 no 2_756
H17 H13B 2.9880 no 2_756
H17 H14A 3.2292 no 2_756
H17 H42B 2.7590 no 2_655
H17 H42C 3.4537 no 2_655
H17 H43A 2.6696 no 2_655
H17 H43C 3.4445 no 2_655
H18 C13 3.5062 no 2_756
H18 H12B 3.5174 no 2_756
H18 H13A 3.5459 no 2_756
H18 H13B 2.6667 no 2_756
H18 H49C 3.5849 no 2_656
H18 H50A 2.7558 no 1_545
H18 H51B 3.1321 no 1_545
H19 C48 3.0855 no 2_656
H19 C49 3.0963 no 2_656
H19 H48B 2.5306 no 2_656
H19 H48C 2.9158 no 2_656
H19 H49A 2.5078 no 2_656
H19 H49C 2.9638 no 2_656
H20 H49A 3.5326 no 2_656
H23 H10C 3.5850 no 2_766
H23 H28A 3.1629 no 2_765
H23 H28C 3.5766 no 2_765
H23 H30A 3.0072 no 2_765
H23 H45C 2.9213 no 2_655
H28A C10 3.3685 no 2_766
H28A C30 3.4557 no 2_765
H28A H3 3.3528 no 2_766
H28A H10A 3.0871 no 2_766
H28A H10B 2.8828 no 2_766
H28A H13C 3.5035 no 2_766
H28A H14C 3.3719 no 2_766
H28A H23 3.1629 no 2_765
H28A H30A 2.6741 no 2_765
H28A H30C 3.4486 no 2_765
H28A H32C 2.9486 no 2_765
H28B H3 3.5653 no 2_766
H28B H10A 3.3033 no 2_766
H28B H13C 2.8194 no 2_766
H28C C32 3.4781 no 2_765
H28C C42 3.2844 no 2_665
H28C H23 3.5766 no 2_765
H28C H32B 3.4852 no 2_765
H28C H32C 2.6874 no 2_765
H28C H33C 2.9975 no 2_765
H28C H42A 2.8012 no 2_665
H28C H42B 3.2368 no 2_665
H28C H42C 3.2894 no 2_665
H29A H50B 3.4985 no 2_665
H29B C50 3.4947 no 2_665
H29B H45C 3.2862 no 2_655
H29B H50A 3.3694 no 2_665
H29B H50B 2.9097 no 2_665
H29C C50 3.2123 no 2_665
H29C H42A 2.9067 no 2_665
H29C H42C 3.4226 no 2_665
H29C H50A 3.5269 no 2_665
H29C H50B 2.4258 no 2_665
H29C H50C 3.2977 no 2_665
H30A C23 3.4787 no 2_765
H30A C28 3.4702 no 2_765
H30A C30 3.1708 no 2_765
H30A H10B 2.9652 no 1_554
H30A H10C 3.4636 no 1_554
H30A H23 3.0072 no 2_765
H30A H28A 2.6741 no 2_765
H30A H30A 2.2507 no 2_765
H30A H33C 3.4042 no 2_765
H30B C10 3.3773 no 1_554
H30B C33 3.5485 no 2_765
H30B H9C 3.2766 no 1_554
H30B H10B 2.8185 no 1_554
H30B H10C 3.0581 no 1_554
H30B H33C 2.5991 no 2_765
H30C C45 3.5777 no 2_655
H30C H9C 3.5484 no 1_554
H30C H10B 2.9028 no 1_554
H30C H28A 3.4486 no 2_765
H30C H45C 2.6221 no 2_655
H30C H46C 3.2593 no 2_655
H32A C45 2.9173 no 2_655
H32A C34A 3.2513 no 2_755
H32A H14A 3.4872 no 1_554
H32A H14C 3.5150 no 1_554
H32A H45A 2.9657 no 2_655
H32A H45B 2.4392 no 2_655
H32A H45C 2.8752 no 2_655
H32B C34A 3.5283 no 2_755
H32B H14A 3.4050 no 1_554
H32B H28C 3.4852 no 2_765
H32B H42A 3.5881 no 1_655
H32B H42B 2.9236 no 1_655
H32C C28 3.2559 no 2_765
H32C H14A 3.5724 no 1_554
H32C H14C 3.2941 no 1_554
H32C H28A 2.9486 no 2_765
H32C H28C 2.6874 no 2_765
H32C H45B 3.5204 no 2_655
H32C H45C 3.4404 no 2_655
H33A S1 3.4720 no 1_655
H33A C35 2.8617 no 1_655
H33A C36 3.1689 no 1_655
H33A C39 3.5148 no 1_655
H33A C40 3.0526 no 1_655
H33A C42 3.3416 no 1_655
H33A H42A 2.8207 no 1_655
H33A H42B 3.1143 no 1_655
H33A H47 3.5557 no 1_655
H33A H49B 3.4662 no 1_655
H33B C10 3.5522 no 2_766
H33B C40 3.4092 no 1_655
H33B C47 3.4505 no 1_655
H33B C49 3.3620 no 1_655
H33B H8C 3.0322 no 2_766
H33B H9B 3.1224 no 2_766
H33B H10C 2.6265 no 2_766
H33B H47 3.1196 no 1_655
H33B H49B 2.5723 no 1_655
H33C C10 3.5113 no 2_766
H33C C30 3.3896 no 2_765
H33C H9B 3.4959 no 2_766
H33C H10C 2.6186 no 2_766
H33C H28C 2.9975 no 2_765
H33C H30A 3.4042 no 2_765
H33C H30B 2.5991 no 2_765
H33C H42A 3.1976 no 1_655
H37 C43 3.1503 no 2_655
H37 H43A 2.7149 no 2_655
H37 H43B 2.9893 no 2_655
H37 H43C 3.2392 no 2_655
H42A C33 3.4509 no 1_455
H42A H28C 2.8012 no 2_665
H42A H29C 2.9067 no 2_665
H42A H32B 3.5881 no 1_455
H42A H33A 2.8207 no 1_455
H42A H33C 3.1976 no 1_455
H42B H17 2.7590 no 2_655
H42B H28C 3.2368 no 2_665
H42B H32B 2.9236 no 1_455
H42B H33A 3.1143 no 1_455
H42C C50 3.1524 no 2_665
H42C H17 3.4537 no 2_655
H42C H28C 3.2894 no 2_665
H42C H29C 3.4226 no 2_665
H42C H50A 2.7677 no 2_665
H42C H50B 3.4327 no 2_665
H42C H50C 2.7933 no 2_665
H43A C17 3.1679 no 2_655
H43A C37 3.5430 no 2_655
H43A C43 3.4735 no 2_655
H43A H17 2.6696 no 2_655
H43A H37 2.7149 no 2_655
H43A H43A 2.8882 no 2_655
H43A H43B 3.1665 no 2_655
H43A H44 3.1190 no 2_655
H43B H37 2.9893 no 2_655
H43B H43A 3.1665 no 2_655
H43B H44 3.3869 no 2_655
H43B H45A 3.0019 no 2_655
H43C C44 3.3298 no 2_655
H43C C45 3.4290 no 2_655
H43C H17 3.4445 no 2_655
H43C H37 3.2392 no 2_655
H43C H44 2.5002 no 2_655
H43C H45A 3.0994 no 2_655
H43C H45C 3.3358 no 2_655
H44 C43 3.1510 no 2_655
H44 H43A 3.1190 no 2_655
H44 H43B 3.3869 no 2_655
H44 H43C 2.5002 no 2_655
H45A C43 3.4363 no 2_655
H45A H16 3.4604 no 2_655
H45A H32A 2.9657 no 2_655
H45A H43B 3.0019 no 2_655
H45A H43C 3.0994 no 2_655
H45B C14 3.5621 no 2_656
H45B C32 3.3425 no 2_655
H45B C34 3.3117 no 1_455
H45B C34A 3.4732 no 1_455
H45B H14B 2.9783 no 2_656
H45B H14C 3.4187 no 2_656
H45B H32A 2.4392 no 2_655
H45B H32C 3.5204 no 2_655
H45C C23 3.1479 no 2_655
H45C C30 3.5225 no 2_655
H45C C32 3.5532 no 2_655
H45C H23 2.9213 no 2_655
H45C H29B 3.2862 no 2_655
H45C H30C 2.6221 no 2_655
H45C H32A 2.8752 no 2_655
H45C H32C 3.4404 no 2_655
H45C H43C 3.3358 no 2_655
H46A C14 3.5430 no 2_656
H46A H14B 2.8031 no 2_656
H46A H14C 3.4741 no 2_656
H46B C48 3.0665 no 2_656
H46B H48A 3.4064 no 2_656
H46B H48B 2.6619 no 2_656
H46B H48C 2.7008 no 2_656
H46C H9C 3.1052 no 2_656
H46C H30C 3.2593 no 2_655
H46C H48C 3.4978 no 2_656
H47 H8C 3.5757 no 2_666
H47 H9B 2.7755 no 2_666
H47 H33A 3.5557 no 1_455
H47 H33B 3.1196 no 1_455
H47 H51B 3.5152 no 2_666
H47 H51C 3.3672 no 2_666
H48A H46B 3.4064 no 2_656
H48B C19 3.4600 no 2_656
H48B C46 3.5116 no 2_656
H48B H19 2.5306 no 2_656
H48B H46B 2.6619 no 2_656
H48C C46 3.4909 no 2_656
H48C C51 3.0383 no 2_666
H48C H19 2.9158 no 2_656
H48C H46B 2.7008 no 2_656
H48C H46C 3.4978 no 2_656
H48C H51A 3.1298 no 2_666
H48C H51B 2.3582 no 2_666
H48C H51C 3.1917 no 2_666
H49A C19 3.0767 no 2_656
H49A H12C 3.2814 no 1_455
H49A H19 2.5078 no 2_656
H49A H20 3.5326 no 2_656
H49B C33 3.3902 no 1_455
H49B C34 3.4963 no 1_455
H49B H8C 2.9347 no 2_666
H49B H12C 3.1595 no 1_455
H49B H33A 3.4662 no 1_455
H49B H33B 2.5723 no 1_455
H49C C13 3.5347 no 1_455
H49C C19 3.4662 no 2_656
H49C C51 3.4576 no 2_666
H49C H8A 3.5701 no 2_666
H49C H8C 3.1196 no 2_666
H49C H12C 3.0187 no 1_455
H49C H13A 2.7305 no 1_455
H49C H13B 3.5820 no 1_455
H49C H18 3.5849 no 2_656
H49C H19 2.9638 no 2_656
H49C H51B 2.7621 no 2_666
H49C H51C 3.2966 no 2_666
H50A C13 3.5493 no 2_766
H50A H13A 3.5904 no 2_766
H50A H13B 3.0564 no 2_766
H50A H13C 3.4481 no 2_766
H50A H18 2.7558 no 1_565
H50A H29B 3.3694 no 2_665
H50A H29C 3.5269 no 2_665
H50A H42C 2.7677 no 2_665
H50B C29 3.0673 no 2_665
H50B H29A 3.4985 no 2_665
H50B H29B 2.9097 no 2_665
H50B H29C 2.4258 no 2_665
H50B H42C 3.4327 no 2_665
H50C H13C 3.5628 no 2_766
H50C H29C 3.2977 no 2_665
H50C H42C 2.7933 no 2_665
H51A C9 3.1503 no 2_666
H51A H9A 2.9725 no 2_666
H51A H9B 3.0510 no 2_666
H51A H9C 2.8935 no 2_666
H51A H48C 3.1298 no 2_666
H51B C48 3.2601 no 2_666
H51B C49 3.5708 no 2_666
H51B H13A 3.0862 no 2_766
H51B H13B 3.5121 no 2_766
H51B H18 3.1321 no 1_565
H51B H47 3.5152 no 2_666
H51B H48C 2.3582 no 2_666
H51B H49C 2.7621 no 2_666
H51C H13A 3.4919 no 2_766
H51C H47 3.3672 no 2_666
H51C H48C 3.1917 no 2_666
H51C H49C 3.2966 no 2_666

loop_
_geom_torsion_atom_site_label_1
_geom_torsion_atom_site_label_2
_geom_torsion_atom_site_label_3
_geom_torsion_atom_site_label_4
_geom_torsion
_geom_torsion_publ_flag
S1 V1 P1 C6 -121.83(4) no
S1 V1 P1 C15 3.31(6) no
S1 V1 P1 C26 125.65(3) no
P1 V1 S1 C35 -4.25(5) no
S1 V1 O1 C1 104.37(14) no
O1 V1 S1 C35 -95.31(8) no
S1 V1 O2 C21 -109.53(11) no
O2 V1 S1 C35 86.29(8) no
S1 V1 N1 C50 -65.75(15) no
S1 V1 N1 C51 64.82(12) no
N1 V1 S1 C35 176.33(8) no
P1 V1 O1 C1 -2.41(13) no
O1 V1 P1 C6 1.21(6) no
O1 V1 P1 C15 126.35(7) no
O1 V1 P1 C26 -111.32(6) no
P1 V1 O2 C21 -2.27(11) no
O2 V1 P1 C6 119.70(6) no
O2 V1 P1 C15 -115.15(7) no
O2 V1 P1 C26 7.18(5) no
O1 V1 O2 C21 71.94(14) no
O2 V1 O1 C1 -77.17(16) no
O1 V1 N1 C50 169.91(16) no
O1 V1 N1 C51 -59.52(13) no
N1 V1 O1 C1 -166.43(16) no
O2 V1 N1 C50 54.00(15) no
O2 V1 N1 C51 -175.43(13) no
N1 V1 O2 C21 160.32(13) no
V1 S1 C35 C36 -74.54(16) no
V1 S1 C35 C40 109.10(15) no
V1 P1 C6 C1 -0.39(15) no
V1 P1 C6 C5 178.87(17) no
V1 P1 C15 C16 102.77(19) no
V1 P1 C15 C20 -71.20(19) no
V1 P1 C26 C21 -12.22(13) no
V1 P1 C26 C25 174.03(14) no
C6 P1 C15 C16 -135.00(17) no
C6 P1 C15 C20 51.02(19) no
C15 P1 C6 C1 -144.79(15) no
C15 P1 C6 C5 34.5(3) no
C6 P1 C26 C21 -113.24(14) no
C6 P1 C26 C25 73.01(18) no
C26 P1 C6 C1 99.61(17) no
C26 P1 C6 C5 -81.1(2) no
C15 P1 C26 C21 130.90(14) no
C15 P1 C26 C25 -42.85(18) no
C26 P1 C15 C16 -16.2(2) no
C26 P1 C15 C20 169.85(15) no
V1 O1 C1 C2 -177.80(13) no
V1 O1 C1 C6 2.9(3) no
V1 O2 C21 C22 174.78(11) no
V1 O2 C21 C26 -6.2(3) no
O1 C1 C2 C3 -179.86(19) no
O1 C1 C2 C7 1.2(4) no
O1 C1 C6 P1 -1.1(3) no
O1 C1 C6 C5 179.58(19) no
C2 C1 C6 P1 179.57(18) no
C2 C1 C6 C5 0.3(4) no
C6 C1 C2 C3 -0.5(4) no
C6 C1 C2 C7 -179.54(19) no
C1 C2 C3 C4 0.6(4) no
C1 C2 C7 C8 -58.2(3) no
C1 C2 C7 C9 64.5(3) no
C1 C2 C7 C10 -177.3(2) no
C3 C2 C7 C8 122.9(3) no
C3 C2 C7 C9 -114.5(3) no
C3 C2 C7 C10 3.8(4) no
C7 C2 C3 C4 179.6(2) no
C2 C3 C4 C5 -0.3(4) no
C2 C3 C4 C11 177.6(3) no
C3 C4 C5 C6 0.0(4) no
C3 C4 C11 C12 -173.4(3) no
C3 C4 C11 C13 -56.9(4) no
C3 C4 C11 C14 55.9(3) no
C5 C4 C11 C12 4.3(4) no
C5 C4 C11 C13 120.9(3) no
C5 C4 C11 C14 -126.3(3) no
C11 C4 C5 C6 -177.8(3) no
C4 C5 C6 P1 -179.2(2) no
C4 C5 C6 C1 0.0(4) no
P1 C15 C16 C17 -174.61(16) no
P1 C15 C20 C19 173.24(17) no
C16 C15 C20 C19 -1.0(4) no
C20 C15 C16 C17 -0.7(4) no
C15 C16 C17 C18 2.0(5) no
C16 C17 C18 C19 -1.6(5) no
C17 C18 C19 C20 -0.1(5) no
C18 C19 C20 C15 1.4(5) no
O2 C21 C22 C23 173.88(16) no
O2 C21 C22 C27 -6.4(3) no
O2 C21 C26 P1 13.4(3) no
O2 C21 C26 C25 -172.55(16) no
C22 C21 C26 P1 -167.56(16) no
C22 C21 C26 C25 6.5(3) no
C26 C21 C22 C23 -5.2(3) no
C26 C21 C22 C27 174.56(16) no
C21 C22 C23 C24 0.5(3) no
C21 C22 C27 C28 67.1(3) no
C21 C22 C27 C29 -54.4(3) no
C21 C22 C27 C30 -172.75(17) no
C23 C22 C27 C28 -113.2(3) no
C23 C22 C27 C29 125.3(2) no
C23 C22 C27 C30 7.0(3) no
C27 C22 C23 C24 -179.22(17) no
C22 C23 C24 C25 2.9(3) no
C22 C23 C24 C31 -175.69(17) no
C23 C24 C25 C26 -1.6(3) no
C23 C24 C31 C32 -30.6(3) no
C23 C24 C31 C33 85.2(3) no
C23 C24 C31 C34 -162.10(18) no
C23 C24 C31 C34A -128.7(2) no
C25 C24 C31 C32 150.93(19) no
C25 C24 C31 C33 -93.3(3) no
C25 C24 C31 C34 19.4(3) no
C25 C24 C31 C34A 52.8(3) no
C31 C24 C25 C26 176.99(17) no
C24 C25 C26 P1 170.30(16) no
C24 C25 C26 C21 -3.1(3) no
C24 C31 C34 C34A 77.0(5) no
C24 C31 C34A C34 -113.6(9) no
C32 C31 C34 C34A -53.7(6) no
C32 C31 C34A C34 132.6(9) no
C33 C31 C34 C34A -166.5(5) no
C33 C31 C34A C34 18.6(15) no
C34 C31 C34A C34 0.0(5) no
C34A C31 C34 C34A -0.0(11) no
C31 C34 C34A C31 -0.00(12) no
S1 C35 C36 C37 -177.61(14) no
S1 C35 C36 C41 -0.1(3) no
S1 C35 C40 C39 177.68(15) no
S1 C35 C40 C47 -4.3(3) no
C36 C35 C40 C39 1.3(4) no
C36 C35 C40 C47 179.33(19) no
C40 C35 C36 C37 -1.3(4) no
C40 C35 C36 C41 176.21(19) no
C35 C36 C37 C38 -0.0(4) no
C35 C36 C41 C42 -79.1(3) no
C35 C36 C41 C43 156.4(2) no
C37 C36 C41 C42 98.4(3) no
C37 C36 C41 C43 -26.2(3) no
C41 C36 C37 C38 -177.6(2) no
C36 C37 C38 C39 1.3(4) no
C36 C37 C38 C44 -179.9(2) no
C37 C38 C39 C40 -1.3(4) no
C37 C38 C44 C45 -71.5(3) no
C37 C38 C44 C46 164.4(2) no
C39 C38 C44 C45 107.2(3) no
C39 C38 C44 C46 -17.0(4) no
C44 C38 C39 C40 -180.0(2) no
C38 C39 C40 C35 0.0(4) no
C38 C39 C40 C47 -178.0(2) no
C35 C40 C47 C48 -89.3(3) no
C35 C40 C47 C49 145.7(3) no
C39 C40 C47 C48 88.7(3) no
C39 C40 C47 C49 -36.3(4) no
